data_1536786
loop_
_publ_author_name
'Yamnova, N.A.'
'Pushcharovskii, D.Yu.'
'Voloshin, A.V.'

_publ_section_title
;
 Crystal structure of a new natural (Ba, Nb)-silicate
;
_journal_name_full Kristallografiya
_journal_page_first 346
_journal_page_last 348
_journal_volume 35
_journal_year 1990
_chemical_formula_sum 'Ba3 Nb4.8 O25.4 Si4 Ti1.2'
_chemical_name_systematic 'Ba3 (Ti1.2 Nb4.8) (Si2 O7)2 O11.4'
_space_group_IT_number 189
_symmetry_space_group_name_Hall 'P -6 -2'
_symmetry_space_group_name_H-M 'P -6 2 m'
_cell_angle_alpha 90
_cell_angle_beta 90
_cell_angle_gamma 120
_cell_formula_units_Z 1
_cell_length_a 9.03
_cell_length_b 9.03
_cell_length_c 7.868
_cell_volume 555.611
_citation_journal_id_ASTM KRISAJ
_cod_data_source_file Yamnova_KRISAJ_1990_976.cif
_cod_data_source_block Ba3Nb4.8O25.4Si4Ti1.2
_cod_original_cell_volume 555.6105
_cod_database_code 1536786

loop_
_symmetry_equiv_pos_as_xyz
x,y,z
-x+y,-x,-z
-y,x-y,z
x,y,-z
-x+y,-x,z
-y,x-y,-z
y,x,z
x-y,-y,-z
-x,-x+y,z
y,x,-z
x-y,-y,z
-x,-x+y,-z

loop_
_atom_site_label
_atom_site_type_symbol
_atom_site_fract_x
_atom_site_fract_y
_atom_site_fract_z
_atom_site_occupancy
_atom_site_U_iso_or_equiv
Ba1 Ba+2 0.6047 0 0.5 1 0.0
Si1 Si+4 0.3333 0.6667 0.196 1 0.0
O5 O-2 0.242 0 0.5 0.8 0.0
O4 O-2 0.487 0.18 0.293 1 0.0
O2 O-2 0.288 0 0 1 0.0
Nb1 Nb+5 0.2391 0 0.2383 0.8 0.0
O3 O-2 0.822 0 0.228 1 0.0
Ti1 Ti+4 0.2391 0 0.2383 0.2 0.0
O1 O-2 0.3333 0.6667 0 1 0.0
